data_7708502
loop_
_publ_author_name
'Windorff, Cory James'
'Beltr\'an Leiva, Mar\'ia Joaquina'
'Albrecht-Schmitt, Thomas E.'
'Bai, Zhuanling'
'Celis-Barros, Cristian'
'Goodwin, Conrad Alexander Phillip'
'Huffman, Zachary'
'McKinnon, Noah C.'
'Sperling, Joseph M.'

_publ_section_title
;
 Synthesis, characterization, and theoretical analysis of a plutonyl
 phosphine oxide complex
;
_journal_name_full 'Dalton Transactions'
_journal_paper_doi 10.1039/D1DT03041H
_journal_year 2021
_chemical_formula_moiety 'C36 H66 Cl2 O4 P2 Pu'
_chemical_formula_sum 'C36 H66 Cl2 O4 P2 Pu'
_chemical_formula_weight 934.82
_chemical_name_common 'plutonyldichloride bis(tricyclohexylphosphine oxide)'
_chemical_name_systematic 'plutoniumdioxodicholoro bis(tricyclyhexylphosphine oxide)'
_space_group_crystal_system triclinic
_space_group_IT_number 2
_space_group_name_Hall '-P 1'
_space_group_name_H-M_alt 'P -1'
_atom_sites_solution_hydrogens geom
_atom_sites_solution_primary dual
_audit_creation_date 2019-10-25
_audit_creation_method
;
Olex2 1.2
(compiled 2018.04.26 svn.r3504 for OlexSys, GUI svn.r5492)
;
_audit_update_record
;
2021-08-04 deposited with the CCDC.	2021-10-01 downloaded from the CCDC.
;
_cell_angle_alpha 69.306(4)
_cell_angle_beta 89.512(4)
_cell_angle_gamma 76.786(4)
_cell_formula_units_Z 2
_cell_length_a 8.7416(4)
_cell_length_b 14.1281(7)
_cell_length_c 17.1398(8)
_cell_measurement_reflns_used 16651
_cell_measurement_temperature 100(2)
_cell_measurement_theta_max 27.8970
_cell_measurement_theta_min 2.4580
_cell_volume 1921.72(17)
_computing_cell_refinement 'CrysAlisPro 1.171.39.46 (Rigaku OD, 2018)'
_computing_data_collection 'CrysAlisPro 1.171.39.46 (Rigaku OD, 2018)'
_computing_data_reduction 'CrysAlisPro 1.171.39.46 (Rigaku OD, 2018)'
_computing_molecular_graphics 'Olex2 (Dolomanov et al., 2009)'
_computing_publication_material 'Olex2 (Dolomanov et al., 2009)'
_computing_structure_refinement 'ShelXL (Sheldrick, 2015)'
_computing_structure_solution 'SHELXT 2018/2 (Sheldrick, 2018)'
_diffrn_ambient_temperature 100(2)
_diffrn_detector CMOS
_diffrn_detector_area_resol_mean 7.9
_diffrn_detector_type 'CMOS detector'
_diffrn_measured_fraction_theta_full 0.985
_diffrn_measured_fraction_theta_max 0.984
_diffrn_measurement_details
;
List of Runs (angles in degrees, time in seconds):

  # Type    Start    End  Width  t~exp~   \w     \q     \k     \f   Frames
#--------------------------------------------------------------------------
  1  \f    -25.73 334.27   2.00   45.00 138.83 -19.51  73.71    --   180
  2  \f    -25.73 334.27   2.00   45.00 -49.29 -19.51  73.71    --   180
  3  \w    -49.29 136.71   2.00   45.00    --  -19.51  73.71 -25.73   93
  4  \w    -49.29 136.71   2.00   45.00    --  -19.51  73.71  25.27   93
  5  \w    -49.29 136.71   2.00   45.00    --  -19.51  73.71  76.28   93
  6  \w    -49.29 136.71   2.00   45.00    --  -19.51  73.71 127.28   93
  7  \w    -49.29 136.71   2.00   45.00    --  -19.51  73.71 178.27   93
  8  \w    -49.29 136.71   2.00   45.00    --  -19.51  73.71-130.72   93
  9  \w    -49.29 136.71   2.00   45.00    --  -19.51  73.71 -79.73   93
 10  \w    -48.41 139.59   2.00   45.00    --  -18.62  73.71 -52.33   94
 11  \w    -48.41 139.59   2.00   45.00    --  -18.62  73.71 102.98   94
 12  \w     41.59 139.59   2.00   45.00    --  -18.62  73.71-151.57   49
;
_diffrn_measurement_device 'abstract diffractometer'
_diffrn_measurement_device_type 'Saxi-CrysAlisPro-abstract goniometer imported SAXI images'
_diffrn_measurement_method '\w and \f scans'
_diffrn_orient_matrix_type 'CrysAlisPro convention (1999,Acta A55,543-557)'
_diffrn_orient_matrix_UB_11 -0.0221200000
_diffrn_orient_matrix_UB_12 -0.0236819000
_diffrn_orient_matrix_UB_13 -0.0269540000
_diffrn_orient_matrix_UB_21 0.0586159000
_diffrn_orient_matrix_UB_22 -0.0461232000
_diffrn_orient_matrix_UB_23 0.0213500000
_diffrn_orient_matrix_UB_31 -0.0553691000
_diffrn_orient_matrix_UB_32 -0.0192304000
_diffrn_orient_matrix_UB_33 0.0280532000
_diffrn_radiation_monochromator graphite
_diffrn_radiation_probe x-ray
_diffrn_radiation_type MoK\a
_diffrn_radiation_wavelength 0.71073
_diffrn_reflns_av_R_equivalents 0.1237
_diffrn_reflns_av_unetI/netI 0.1075
_diffrn_reflns_Laue_measured_fraction_full 0.985
_diffrn_reflns_Laue_measured_fraction_max 0.984
_diffrn_reflns_limit_h_max 10
_diffrn_reflns_limit_h_min -10
_diffrn_reflns_limit_k_max 17
_diffrn_reflns_limit_k_min -17
_diffrn_reflns_limit_l_max 20
_diffrn_reflns_limit_l_min -20
_diffrn_reflns_number 87287
_diffrn_reflns_point_group_measured_fraction_full 0.985
_diffrn_reflns_point_group_measured_fraction_max 0.984
_diffrn_reflns_theta_full 25.242
_diffrn_reflns_theta_max 25.681
_diffrn_reflns_theta_min 1.588
_diffrn_source 'fine-focus sealed X-ray tube'
_diffrn_source_type 'Enhance (Mo) X-ray Source'
_exptl_absorpt_coefficient_mu 1.973
_exptl_absorpt_correction_T_max 1.00000
_exptl_absorpt_correction_T_min 0.71991
_exptl_absorpt_correction_type multi-scan
_exptl_absorpt_process_details
;
CrysAlisPro 1.171.39.46 (Rigaku Oxford Diffraction, 2018)
Empirical absorption correction using spherical harmonics,
 implemented in SCALE3 ABSPACK scaling algorithm.
;
_exptl_crystal_colour 'clear brown'
_exptl_crystal_colour_lustre clear
_exptl_crystal_colour_primary yellow
_exptl_crystal_density_diffrn 1.621
_exptl_crystal_description irregular
_exptl_crystal_F_000 944
_exptl_crystal_preparation 'By CJW.'
_exptl_crystal_recrystallization_method 'Re-crystallisation from solvent: Methanol/Ethanol'
_exptl_crystal_size_max 0.1
_exptl_crystal_size_mid 0.1
_exptl_crystal_size_min 0.1
_refine_diff_density_max 2.231
_refine_diff_density_min -1.398
_refine_diff_density_rms 0.190
_refine_ls_extinction_method none
_refine_ls_goodness_of_fit_ref 0.877
_refine_ls_hydrogen_treatment constr
_refine_ls_matrix_type full
_refine_ls_number_parameters 409
_refine_ls_number_reflns 7198
_refine_ls_number_restraints 0
_refine_ls_restrained_S_all 0.877
_refine_ls_R_factor_all 0.0832
_refine_ls_R_factor_gt 0.0399
_refine_ls_shift/su_max 0.000
_refine_ls_shift/su_mean 0.000
_refine_ls_structure_factor_coef Fsqd
_refine_ls_weighting_details 'w=1/[\s^2^(Fo^2^)+(0.0408P)^2^] where P=(Fo^2^+2Fc^2^)/3'
_refine_ls_weighting_scheme calc
_refine_ls_wR_factor_gt 0.0782
_refine_ls_wR_factor_ref 0.0829
_reflns_Friedel_coverage 0.000
_reflns_number_gt 4109
_reflns_number_total 7198
_reflns_threshold_expression 'I > 2\s(I)'
_twin_special_details
;
Component 2 rotated by 5.7706\% 
 around [0.01 0.31 0.95] (reciprocal) or [-0.01 0.06 1.00] (direct)
Component 3 rotated by 179.0377\% 
 around [0.91 0.40 0.01] (reciprocal) or [1.00 0.04 -0.01] (direct)
;
_cod_data_source_file d1dt03041h2.cif
_cod_data_source_block cjw103
_cod_database_code 7708502
_lanl_internal_la-ur LA-UR-19-30804
_shelx_shelxl_version_number 2018/3
_chemical_oxdiff_formula PuO2Cl2(OPC18H33)2
_shelx_space_group_comment
;
The symmetry employed for this shelxl refinement is uniquely defined
by the following loop, which should always be used as a source of
symmetry information in preference to the above space-group names.
They are only intended as comments.
;
_shelx_estimated_absorpt_t_max 0.827
_shelx_estimated_absorpt_t_min 0.827
_olex2_refinement_description
;
1. Fixed Uiso
 At 1.2 times of:
  All C(H) groups, All C(H,H) groups
2.a Ternary CH refined with riding coordinates:
 C1(H1), C7(H7), C13(H13), C19(H19), C25(H25), C31(H31)
2.b Secondary CH2 refined with riding coordinates:
 C2(H2A,H2B), C3(H3A,H3B), C4(H4A,H4B), C5(H5A,H5B), C6(H6A,H6B), C8(H8A,H8B),
 C9(H9A,H9B), C10(H10A,H10B), C11(H11A,H11B), C12(H12A,H12B), C14(H14A,H14B),
 C15(H15A,H15B), C16(H16A,H16B), C17(H17A,H17B), C18(H18A,H18B), C20(H20A,H20B),
  C21(H21A,H21B), C22(H22A,H22B), C23(H23A,H23B), C24(H24A,H24B), C26(H26A,
 H26B), C27(H27A,H27B), C28(H28A,H28B), C29(H29A,H29B), C30(H30A,H30B),
 C32(H32A,H32B), C33(H33A,H33B), C34(H34A,H34B), C35(H35A,H35B), C36(H36A,H36B)
;
_olex2_exptl_crystal_mounting_method 'From paratone on a microscope slide, onto a micromount.'
_olex2_submission_special_instructions 'No special instructions were received'
_oxdiff_exptl_absorpt_empirical_details
;
Empirical correction (ABSPACK) includes:
- Absorption correction using spherical harmonics
- Frame scaling
;
_oxdiff_exptl_absorpt_empirical_full_max 1.349
_oxdiff_exptl_absorpt_empirical_full_min 0.798
_oxdiff_twin_integration_method simultaneous
_oxdiff_twin_items 3

loop_
_space_group_symop_operation_xyz
'x, y, z'
'-x, -y, -z'

loop_
_atom_site_label
_atom_site_type_symbol
_atom_site_fract_x
_atom_site_fract_y
_atom_site_fract_z
_atom_site_U_iso_or_equiv
_atom_site_adp_type
_atom_site_occupancy
_atom_site_site_symmetry_order
_atom_site_calc_flag
_atom_site_refinement_flags_posn
_atom_site_refinement_flags_adp
_atom_site_refinement_flags_occupancy
_atom_site_disorder_assembly
_atom_site_disorder_group
Pu1 Pu 0.000000 0.500000 0.500000 0.02060(14) Uani 1 2 d S T P . .
Cl1 Cl 0.2581(2) 0.35386(13) 0.56846(11) 0.0321(4) Uani 1 1 d . . . . .
P1 P 0.1995(2) 0.71444(15) 0.49183(13) 0.0176(5) Uani 1 1 d . . . . .
O1 O 0.0571(6) 0.4969(4) 0.4019(3) 0.0303(12) Uani 1 1 d . . . . .
O3 O 0.1375(5) 0.6245(3) 0.4881(3) 0.0222(13) Uani 1 1 d . . . . .
C1 C 0.3260(8) 0.7536(5) 0.4075(4) 0.0195(18) Uani 1 1 d . . . . .
H1 H 0.434492 0.709809 0.429789 0.023 Uiso 1 1 calc R . . . .
C2 C 0.3388(8) 0.8678(5) 0.3788(4) 0.0187(17) Uani 1 1 d . . . . .
H2A H 0.233203 0.914883 0.357756 0.022 Uiso 1 1 calc R . . . .
H2B H 0.376426 0.881460 0.427216 0.022 Uiso 1 1 calc R . . . .
C3 C 0.4520(8) 0.8909(5) 0.3101(4) 0.0253(17) Uani 1 1 d . . . . .
H3A H 0.452092 0.965794 0.290337 0.030 Uiso 1 1 calc R . . . .
H3B H 0.560209 0.849935 0.333074 0.030 Uiso 1 1 calc R . . . .
C4 C 0.4049(9) 0.8641(5) 0.2368(4) 0.030(2) Uani 1 1 d . . . . .
H4A H 0.300881 0.909813 0.210555 0.036 Uiso 1 1 calc R . . . .
H4B H 0.482728 0.877278 0.194339 0.036 Uiso 1 1 calc R . . . .
C5 C 0.3964(8) 0.7509(5) 0.2641(4) 0.0250(16) Uani 1 1 d . . . . .
H5A H 0.502642 0.704893 0.285242 0.030 Uiso 1 1 calc R . . . .
H5B H 0.360208 0.737091 0.215490 0.030 Uiso 1 1 calc R . . . .
C6 C 0.2830(8) 0.7265(5) 0.3326(4) 0.0243(17) Uani 1 1 d . . . . .
H6A H 0.284652 0.651449 0.352017 0.029 Uiso 1 1 calc R . . . .
H6B H 0.174574 0.766556 0.309198 0.029 Uiso 1 1 calc R . . . .
C7 C 0.3123(8) 0.6751(5) 0.5917(4) 0.0194(18) Uani 1 1 d . . . . .
H7 H 0.236556 0.662317 0.636112 0.023 Uiso 1 1 calc R . . . .
C8 C 0.4378(8) 0.5712(5) 0.6103(4) 0.0269(17) Uani 1 1 d . . . . .
H8A H 0.386526 0.516595 0.607724 0.032 Uiso 1 1 calc R . . . .
H8B H 0.515736 0.580303 0.567604 0.032 Uiso 1 1 calc R . . . .
C9 C 0.5210(8) 0.5378(5) 0.6969(4) 0.0322(18) Uani 1 1 d . . . . .
H9A H 0.601809 0.471746 0.708060 0.039 Uiso 1 1 calc R . . . .
H9B H 0.443369 0.524484 0.739437 0.039 Uiso 1 1 calc R . . . .
C10 C 0.6005(8) 0.6205(5) 0.7056(4) 0.0305(18) Uani 1 1 d . . . . .
H10A H 0.650124 0.596887 0.763121 0.037 Uiso 1 1 calc R . . . .
H10B H 0.683758 0.630775 0.666090 0.037 Uiso 1 1 calc R . . . .
C11 C 0.4760(8) 0.7234(6) 0.6867(5) 0.0275(19) Uani 1 1 d . . . . .
H11A H 0.398374 0.714151 0.729445 0.033 Uiso 1 1 calc R . . . .
H11B H 0.527628 0.777703 0.689647 0.033 Uiso 1 1 calc R . . . .
C12 C 0.3911(9) 0.7591(5) 0.6004(4) 0.027(2) Uani 1 1 d . . . . .
H12A H 0.467441 0.773868 0.557277 0.032 Uiso 1 1 calc R . . . .
H12B H 0.309630 0.824446 0.590650 0.032 Uiso 1 1 calc R . . . .
C13 C 0.0368(8) 0.8239(6) 0.4835(5) 0.0213(19) Uani 1 1 d . . . . .
H13 H 0.081901 0.881316 0.487081 0.026 Uiso 1 1 calc R . . . .
C14 C -0.0710(8) 0.7977(6) 0.5539(4) 0.0235(19) Uani 1 1 d . . . . .
H14A H -0.008467 0.773838 0.608199 0.028 Uiso 1 1 calc R . . . .
H14B H -0.114843 0.739610 0.552414 0.028 Uiso 1 1 calc R . . . .
C15 C -0.2065(9) 0.8904(6) 0.5482(5) 0.026(2) Uani 1 1 d . . . . .
H15A H -0.277133 0.868178 0.593051 0.032 Uiso 1 1 calc R . . . .
H15B H -0.163983 0.945638 0.556484 0.032 Uiso 1 1 calc R . . . .
C16 C -0.2987(8) 0.9330(6) 0.4645(5) 0.027(2) Uani 1 1 d . . . . .
H16A H -0.379984 0.996604 0.460299 0.033 Uiso 1 1 calc R . . . .
H16B H -0.353246 0.880920 0.459633 0.033 Uiso 1 1 calc R . . . .
C17 C -0.1922(8) 0.9595(5) 0.3927(4) 0.0248(19) Uani 1 1 d . . . . .
H17A H -0.255822 0.984248 0.338623 0.030 Uiso 1 1 calc R . . . .
H17B H -0.145350 1.016326 0.394242 0.030 Uiso 1 1 calc R . . . .
C18 C -0.0628(8) 0.8655(5) 0.3991(4) 0.0216(19) Uani 1 1 d . . . . .
H18A H 0.005867 0.884567 0.352618 0.026 Uiso 1 1 calc R . . . .
H18B H -0.109409 0.810140 0.393925 0.026 Uiso 1 1 calc R . . . .
Pu2 Pu 0.500000 0.500000 1.000000 0.01594(13) Uani 1 2 d S T P . .
Cl2 Cl 0.7385(2) 0.40758(14) 0.93505(12) 0.0325(4) Uani 1 1 d . . . . .
P2 P 0.6918(2) 0.72195(16) 0.97447(13) 0.0170(5) Uani 1 1 d . . . . .
O2 O 0.5948(5) 0.4286(3) 1.0994(3) 0.0262(11) Uani 1 1 d . . . . .
O4 O 0.6283(5) 0.6275(3) 0.9879(3) 0.0216(13) Uani 1 1 d . . . . .
C19 C 0.8213(8) 0.6984(5) 1.0637(4) 0.0190(18) Uani 1 1 d . . . . .
H19 H 0.926731 0.660771 1.053633 0.023 Uiso 1 1 calc R . . . .
C20 C 0.7732(8) 0.6241(5) 1.1443(4) 0.0309(18) Uani 1 1 d . . . . .
H20A H 0.667906 0.657055 1.156675 0.037 Uiso 1 1 calc R . . . .
H20B H 0.765937 0.559194 1.136165 0.037 Uiso 1 1 calc R . . . .
C21 C 0.8915(9) 0.5975(5) 1.2176(4) 0.0331(19) Uani 1 1 d . . . . .
H21A H 0.994567 0.558609 1.207762 0.040 Uiso 1 1 calc R . . . .
H21B H 0.855022 0.552508 1.269304 0.040 Uiso 1 1 calc R . . . .
C22 C 0.9106(9) 0.6981(5) 1.2289(4) 0.0356(19) Uani 1 1 d . . . . .
H22A H 0.808999 0.734704 1.242287 0.043 Uiso 1 1 calc R . . . .
H22B H 0.989578 0.679816 1.276184 0.043 Uiso 1 1 calc R . . . .
C23 C 0.9623(8) 0.7685(6) 1.1512(4) 0.0283(19) Uani 1 1 d . . . . .
H23A H 1.067549 0.733663 1.140253 0.034 Uiso 1 1 calc R . . . .
H23B H 0.971370 0.833024 1.159363 0.034 Uiso 1 1 calc R . . . .
C24 C 0.8476(8) 0.7963(5) 1.0770(4) 0.0228(18) Uani 1 1 d . . . . .
H24A H 0.888147 0.839927 1.026166 0.027 Uiso 1 1 calc R . . . .
H24B H 0.745461 0.837739 1.085450 0.027 Uiso 1 1 calc R . . . .
C25 C 0.7981(8) 0.7464(5) 0.8800(4) 0.0168(17) Uani 1 1 d . . . . .
H25 H 0.720860 0.755310 0.833774 0.020 Uiso 1 1 calc R . . . .
C26 C 0.8535(8) 0.8483(5) 0.8541(4) 0.0229(19) Uani 1 1 d . . . . .
H26A H 0.762177 0.907400 0.847892 0.027 Uiso 1 1 calc R . . . .
H26B H 0.929769 0.844116 0.898296 0.027 Uiso 1 1 calc R . . . .
C27 C 0.9308(8) 0.8672(5) 0.7720(5) 0.027(2) Uani 1 1 d . . . . .
H27A H 0.971525 0.930615 0.758268 0.033 Uiso 1 1 calc R . . . .
H27B H 0.851069 0.879261 0.726674 0.033 Uiso 1 1 calc R . . . .
C28 C 1.0656(8) 0.7750(5) 0.7767(4) 0.0298(18) Uani 1 1 d . . . . .
H28A H 1.109973 0.788241 0.721615 0.036 Uiso 1 1 calc R . . . .
H28B H 1.150249 0.767031 0.818256 0.036 Uiso 1 1 calc R . . . .
C29 C 1.0087(8) 0.6755(5) 0.8017(4) 0.0265(17) Uani 1 1 d . . . . .
H29A H 1.099014 0.616301 0.806339 0.032 Uiso 1 1 calc R . . . .
H29B H 0.931047 0.681407 0.757426 0.032 Uiso 1 1 calc R . . . .
C30 C 0.9328(8) 0.6533(5) 0.8848(4) 0.0269(17) Uani 1 1 d . . . . .
H30A H 1.012800 0.640212 0.930294 0.032 Uiso 1 1 calc R . . . .
H30B H 0.891658 0.590220 0.897400 0.032 Uiso 1 1 calc R . . . .
C31 C 0.5286(8) 0.8348(5) 0.9585(4) 0.0147(18) Uani 1 1 d . . . . .
H31 H 0.573324 0.896583 0.950001 0.018 Uiso 1 1 calc R . . . .
C32 C 0.4337(9) 0.8189(6) 1.0353(4) 0.022(2) Uani 1 1 d . . . . .
H32A H 0.400139 0.752871 1.049091 0.027 Uiso 1 1 calc R . . . .
H32B H 0.501590 0.812886 1.083636 0.027 Uiso 1 1 calc R . . . .
C33 C 0.2896(8) 0.9080(6) 1.0212(5) 0.023(2) Uani 1 1 d . . . . .
H33A H 0.228014 0.892662 1.071005 0.028 Uiso 1 1 calc R . . . .
H33B H 0.323452 0.972635 1.013967 0.028 Uiso 1 1 calc R . . . .
C34 C 0.1867(8) 0.9248(5) 0.9452(4) 0.023(2) Uani 1 1 d . . . . .
H34A H 0.095589 0.984817 0.936851 0.028 Uiso 1 1 calc R . . . .
H34B H 0.145589 0.862310 0.954294 0.028 Uiso 1 1 calc R . . . .
C35 C 0.2787(8) 0.9457(6) 0.8669(4) 0.0270(19) Uani 1 1 d . . . . .
H35A H 0.209652 0.953832 0.818370 0.032 Uiso 1 1 calc R . . . .
H35B H 0.312099 1.011505 0.855093 0.032 Uiso 1 1 calc R . . . .
C36 C 0.4213(8) 0.8578(5) 0.8787(5) 0.025(2) Uani 1 1 d . . . . .
H36A H 0.482905 0.875738 0.829099 0.030 Uiso 1 1 calc R . . . .
H36B H 0.386802 0.794257 0.883014 0.030 Uiso 1 1 calc R . . . .

loop_
_atom_site_aniso_label
_atom_site_aniso_U_11
_atom_site_aniso_U_22
_atom_site_aniso_U_33
_atom_site_aniso_U_23
_atom_site_aniso_U_13
_atom_site_aniso_U_12
Pu1 0.0252(3) 0.0227(3) 0.0138(3) -0.0057(2) 0.0011(2) -0.0070(2)
Cl1 0.0279(11) 0.0270(10) 0.0357(11) -0.0071(8) -0.0042(8) -0.0025(8)
P1 0.0185(13) 0.0161(11) 0.0186(11) -0.0063(9) 0.0048(8) -0.0049(9)
O1 0.042(3) 0.041(3) 0.017(3) -0.017(2) 0.014(2) -0.017(3)
O3 0.020(3) 0.016(3) 0.031(3) -0.006(3) 0.006(2) -0.009(3)
C1 0.017(4) 0.025(4) 0.015(4) -0.007(3) 0.003(3) -0.001(3)
C2 0.024(4) 0.016(4) 0.016(4) -0.007(3) 0.000(3) -0.004(3)
C3 0.034(5) 0.021(4) 0.021(4) -0.008(3) 0.004(3) -0.007(3)
C4 0.032(5) 0.032(5) 0.021(4) -0.004(4) 0.008(4) -0.010(4)
C5 0.030(4) 0.028(4) 0.019(4) -0.012(3) -0.002(3) -0.006(3)
C6 0.023(4) 0.025(4) 0.028(4) -0.011(3) 0.008(3) -0.010(3)
C7 0.020(4) 0.021(4) 0.014(4) -0.006(4) 0.001(3) 0.000(3)
C8 0.034(5) 0.025(4) 0.022(4) -0.010(3) 0.000(3) -0.005(3)
C9 0.042(5) 0.028(4) 0.024(4) -0.010(3) -0.007(3) -0.002(4)
C10 0.028(4) 0.044(5) 0.019(4) -0.010(3) -0.005(3) -0.009(4)
C11 0.030(5) 0.039(5) 0.020(4) -0.018(4) 0.000(4) -0.010(4)
C12 0.038(5) 0.016(4) 0.025(5) -0.007(3) 0.001(4) -0.006(4)
C13 0.018(4) 0.024(4) 0.027(5) -0.014(3) 0.007(3) -0.006(3)
C14 0.022(5) 0.028(5) 0.020(4) -0.010(4) 0.002(3) -0.003(4)
C15 0.024(5) 0.034(5) 0.029(5) -0.018(4) 0.011(3) -0.011(4)
C16 0.022(5) 0.032(5) 0.029(5) -0.016(4) 0.008(4) -0.004(4)
C17 0.022(4) 0.028(4) 0.022(4) -0.008(3) 0.004(3) -0.004(3)
C18 0.020(5) 0.022(4) 0.022(4) -0.006(3) 0.004(3) -0.006(3)
Pu2 0.0188(3) 0.0171(3) 0.0114(3) -0.0040(2) 0.0002(2) -0.0051(2)
Cl2 0.0299(11) 0.0358(11) 0.0392(11) -0.0214(9) 0.0140(8) -0.0101(8)
P2 0.0204(13) 0.0176(12) 0.0155(10) -0.0079(9) 0.0034(8) -0.0065(10)
O2 0.036(3) 0.026(3) 0.017(3) -0.008(2) -0.001(2) -0.009(2)
O4 0.025(4) 0.026(3) 0.014(3) -0.009(2) 0.002(2) -0.004(3)
C19 0.024(4) 0.017(4) 0.017(4) -0.007(3) 0.006(3) -0.004(3)
C20 0.043(5) 0.031(4) 0.018(4) -0.008(3) -0.003(3) -0.010(4)
C21 0.048(5) 0.031(4) 0.022(4) -0.004(3) -0.001(3) -0.022(4)
C22 0.047(5) 0.041(5) 0.022(4) -0.012(4) -0.003(4) -0.016(4)
C23 0.035(5) 0.034(5) 0.018(4) -0.013(4) -0.007(4) -0.007(4)
C24 0.026(4) 0.029(5) 0.019(4) -0.013(4) 0.003(3) -0.010(4)
C25 0.014(4) 0.021(4) 0.013(4) -0.006(3) 0.000(3) 0.001(3)
C26 0.022(4) 0.025(4) 0.025(4) -0.009(3) 0.005(3) -0.012(3)
C27 0.024(5) 0.026(4) 0.030(5) -0.005(4) 0.010(4) -0.010(3)
C28 0.031(5) 0.041(5) 0.022(4) -0.012(3) 0.011(3) -0.015(4)
C29 0.034(5) 0.030(4) 0.022(4) -0.013(3) 0.014(3) -0.014(4)
C30 0.031(5) 0.035(4) 0.017(4) -0.011(3) 0.007(3) -0.009(3)
C31 0.016(4) 0.016(4) 0.014(4) -0.007(3) -0.001(3) -0.005(3)
C32 0.028(5) 0.027(4) 0.017(4) -0.012(3) 0.004(3) -0.010(4)
C33 0.022(5) 0.026(4) 0.025(5) -0.014(4) 0.006(4) -0.005(4)
C34 0.018(4) 0.024(4) 0.025(4) -0.008(3) -0.004(3) 0.001(3)
C35 0.027(5) 0.032(5) 0.017(4) -0.005(3) -0.003(3) -0.002(4)
C36 0.022(5) 0.024(4) 0.024(4) -0.005(4) 0.003(3) -0.005(4)

loop_
_atom_type_symbol
_atom_type_description
_atom_type_scat_dispersion_real
_atom_type_scat_dispersion_imag
_atom_type_scat_source
C C 0.0033 0.0016 'International Tables Vol C Tables 4.2.6.8 and 6.1.1.4'
H H 0.0000 0.0000 'International Tables Vol C Tables 4.2.6.8 and 6.1.1.4'
O O 0.0106 0.0060 'International Tables Vol C Tables 4.2.6.8 and 6.1.1.4'
P P 0.1023 0.0942 'International Tables Vol C Tables 4.2.6.8 and 6.1.1.4'
Cl Cl 0.1484 0.1585 'International Tables Vol C Tables 4.2.6.8 and 6.1.1.4'
Pu Pu -9.4100 4.3056 'International Tables Vol C Tables 4.2.6.8 and 6.1.1.4'

loop_
_geom_angle_atom_site_label_1
_geom_angle_atom_site_label_2
_geom_angle_atom_site_label_3
_geom_angle
_geom_angle_site_symmetry_1
_geom_angle_site_symmetry_3
_geom_angle_publ_flag
Cl1 Pu1 Cl1 180.0 . 2_566 ?
O1 Pu1 Cl1 87.93(16) . . ?
O1 Pu1 Cl1 87.93(16) 2_566 2_566 ?
O1 Pu1 Cl1 92.07(16) . 2_566 ?
O1 Pu1 Cl1 92.07(16) 2_566 . ?
O1 Pu1 O1 180.0 . 2_566 ?
O1 Pu1 O3 90.08(19) . . ?
O1 Pu1 O3 89.92(19) . 2_566 ?
O1 Pu1 O3 89.91(19) 2_566 . ?
O1 Pu1 O3 90.09(19) 2_566 2_566 ?
O3 Pu1 Cl1 89.37(12) 2_566 2_566 ?
O3 Pu1 Cl1 89.37(12) . . ?
O3 Pu1 Cl1 90.63(12) . 2_566 ?
O3 Pu1 Cl1 90.63(12) 2_566 . ?
O3 Pu1 O3 180.0 2_566 . ?
O3 P1 C1 110.4(3) . . ?
O3 P1 C7 109.5(3) . . ?
O3 P1 C13 109.9(3) . . ?
C1 P1 C7 109.1(3) . . ?
C13 P1 C1 109.5(3) . . ?
C13 P1 C7 108.3(3) . . ?
P1 O3 Pu1 167.1(3) . . ?
P1 C1 H1 106.0 . . ?
C2 C1 P1 115.9(5) . . ?
C2 C1 H1 106.0 . . ?
C6 C1 P1 111.4(5) . . ?
C6 C1 H1 106.0 . . ?
C6 C1 C2 110.9(5) . . ?
C1 C2 H2A 109.4 . . ?
C1 C2 H2B 109.4 . . ?
H2A C2 H2B 108.0 . . ?
C3 C2 C1 111.3(5) . . ?
C3 C2 H2A 109.4 . . ?
C3 C2 H2B 109.4 . . ?
C2 C3 H3A 109.4 . . ?
C2 C3 H3B 109.4 . . ?
H3A C3 H3B 108.0 . . ?
C4 C3 C2 111.2(6) . . ?
C4 C3 H3A 109.4 . . ?
C4 C3 H3B 109.4 . . ?
C3 C4 H4A 109.3 . . ?
C3 C4 H4B 109.3 . . ?
H4A C4 H4B 107.9 . . ?
C5 C4 C3 111.7(6) . . ?
C5 C4 H4A 109.3 . . ?
C5 C4 H4B 109.3 . . ?
C4 C5 H5A 109.5 . . ?
C4 C5 H5B 109.5 . . ?
C4 C5 C6 110.6(6) . . ?
H5A C5 H5B 108.1 . . ?
C6 C5 H5A 109.5 . . ?
C6 C5 H5B 109.5 . . ?
C1 C6 H6A 109.2 . . ?
C1 C6 H6B 109.2 . . ?
C5 C6 C1 112.1(6) . . ?
C5 C6 H6A 109.2 . . ?
C5 C6 H6B 109.2 . . ?
H6A C6 H6B 107.9 . . ?
P1 C7 H7 107.0 . . ?
C8 C7 P1 111.6(5) . . ?
C8 C7 H7 107.0 . . ?
C8 C7 C12 109.8(6) . . ?
C12 C7 P1 114.1(5) . . ?
C12 C7 H7 107.0 . . ?
C7 C8 H8A 109.7 . . ?
C7 C8 H8B 109.7 . . ?
H8A C8 H8B 108.2 . . ?
C9 C8 C7 109.6(5) . . ?
C9 C8 H8A 109.7 . . ?
C9 C8 H8B 109.7 . . ?
C8 C9 H9A 109.1 . . ?
C8 C9 H9B 109.1 . . ?
C8 C9 C10 112.3(5) . . ?
H9A C9 H9B 107.9 . . ?
C10 C9 H9A 109.1 . . ?
C10 C9 H9B 109.1 . . ?
C9 C10 H10A 109.8 . . ?
C9 C10 H10B 109.8 . . ?
H10A C10 H10B 108.3 . . ?
C11 C10 C9 109.2(6) . . ?
C11 C10 H10A 109.8 . . ?
C11 C10 H10B 109.8 . . ?
C10 C11 H11A 109.4 . . ?
C10 C11 H11B 109.4 . . ?
H11A C11 H11B 108.0 . . ?
C12 C11 C10 111.3(6) . . ?
C12 C11 H11A 109.4 . . ?
C12 C11 H11B 109.4 . . ?
C7 C12 H12A 109.4 . . ?
C7 C12 H12B 109.4 . . ?
C11 C12 C7 111.3(5) . . ?
C11 C12 H12A 109.4 . . ?
C11 C12 H12B 109.4 . . ?
H12A C12 H12B 108.0 . . ?
P1 C13 H13 107.8 . . ?
C14 C13 P1 112.4(5) . . ?
C14 C13 H13 107.8 . . ?
C14 C13 C18 108.8(6) . . ?
C18 C13 P1 112.1(5) . . ?
C18 C13 H13 107.8 . . ?
C13 C14 H14A 109.1 . . ?
C13 C14 H14B 109.1 . . ?
C13 C14 C15 112.6(6) . . ?
H14A C14 H14B 107.8 . . ?
C15 C14 H14A 109.1 . . ?
C15 C14 H14B 109.1 . . ?
C14 C15 H15A 109.5 . . ?
C14 C15 H15B 109.5 . . ?
H15A C15 H15B 108.1 . . ?
C16 C15 C14 110.7(6) . . ?
C16 C15 H15A 109.5 . . ?
C16 C15 H15B 109.5 . . ?
C15 C16 H16A 109.3 . . ?
C15 C16 H16B 109.3 . . ?
C15 C16 C17 111.6(6) . . ?
H16A C16 H16B 108.0 . . ?
C17 C16 H16A 109.3 . . ?
C17 C16 H16B 109.3 . . ?
C16 C17 H17A 109.5 . . ?
C16 C17 H17B 109.5 . . ?
H17A C17 H17B 108.1 . . ?
C18 C17 C16 110.8(6) . . ?
C18 C17 H17A 109.5 . . ?
C18 C17 H17B 109.5 . . ?
C13 C18 H18A 109.5 . . ?
C13 C18 H18B 109.5 . . ?
C17 C18 C13 110.7(6) . . ?
C17 C18 H18A 109.5 . . ?
C17 C18 H18B 109.5 . . ?
H18A C18 H18B 108.1 . . ?
Cl2 Pu2 Cl2 180.0 2_667 . ?
O2 Pu2 Cl2 89.35(15) 2_667 2_667 ?
O2 Pu2 Cl2 89.35(15) . . ?
O2 Pu2 Cl2 90.65(15) 2_667 . ?
O2 Pu2 Cl2 90.65(15) . 2_667 ?
O2 Pu2 O2 180.0(4) 2_667 . ?
O2 Pu2 O4 89.80(18) 2_667 2_667 ?
O2 Pu2 O4 90.20(18) 2_667 . ?
O2 Pu2 O4 89.80(18) . . ?
O2 Pu2 O4 90.20(18) . 2_667 ?
O4 Pu2 Cl2 91.06(12) 2_667 . ?
O4 Pu2 Cl2 91.06(12) . 2_667 ?
O4 Pu2 Cl2 88.94(12) . . ?
O4 Pu2 Cl2 88.94(12) 2_667 2_667 ?
O4 Pu2 O4 180.00(12) . 2_667 ?
O4 P2 C19 109.2(3) . . ?
O4 P2 C25 108.7(3) . . ?
O4 P2 C31 109.4(3) . . ?
C19 P2 C25 110.5(4) . . ?
C19 P2 C31 111.0(3) . . ?
C31 P2 C25 108.1(3) . . ?
P2 O4 Pu2 172.2(3) . . ?
P2 C19 H19 105.9 . . ?
C20 C19 P2 111.8(5) . . ?
C20 C19 H19 105.9 . . ?
C20 C19 C24 110.5(6) . . ?
C24 C19 P2 116.0(5) . . ?
C24 C19 H19 105.9 . . ?
C19 C20 H20A 109.4 . . ?
C19 C20 H20B 109.4 . . ?
H20A C20 H20B 108.0 . . ?
C21 C20 C19 111.2(6) . . ?
C21 C20 H20A 109.4 . . ?
C21 C20 H20B 109.4 . . ?
C20 C21 H21A 109.6 . . ?
C20 C21 H21B 109.6 . . ?
C20 C21 C22 110.3(6) . . ?
H21A C21 H21B 108.1 . . ?
C22 C21 H21A 109.6 . . ?
C22 C21 H21B 109.6 . . ?
C21 C22 H22A 109.5 . . ?
C21 C22 H22B 109.5 . . ?
H22A C22 H22B 108.1 . . ?
C23 C22 C21 110.7(6) . . ?
C23 C22 H22A 109.5 . . ?
C23 C22 H22B 109.5 . . ?
C22 C23 H23A 109.4 . . ?
C22 C23 H23B 109.4 . . ?
C22 C23 C24 111.4(6) . . ?
H23A C23 H23B 108.0 . . ?
C24 C23 H23A 109.4 . . ?
C24 C23 H23B 109.4 . . ?
C19 C24 H24A 109.2 . . ?
C19 C24 H24B 109.2 . . ?
C23 C24 C19 112.0(6) . . ?
C23 C24 H24A 109.2 . . ?
C23 C24 H24B 109.2 . . ?
H24A C24 H24B 107.9 . . ?
P2 C25 H25 106.1 . . ?
C26 C25 P2 113.6(5) . . ?
C26 C25 H25 106.1 . . ?
C30 C25 P2 112.5(4) . . ?
C30 C25 H25 106.1 . . ?
C30 C25 C26 111.8(6) . . ?
C25 C26 H26A 109.5 . . ?
C25 C26 H26B 109.5 . . ?
H26A C26 H26B 108.1 . . ?
C27 C26 C25 110.6(6) . . ?
C27 C26 H26A 109.5 . . ?
C27 C26 H26B 109.5 . . ?
C26 C27 H27A 109.3 . . ?
C26 C27 H27B 109.3 . . ?
C26 C27 C28 111.5(6) . . ?
H27A C27 H27B 108.0 . . ?
C28 C27 H27A 109.3 . . ?
C28 C27 H27B 109.3 . . ?
C27 C28 H28A 109.5 . . ?
C27 C28 H28B 109.5 . . ?
H28A C28 H28B 108.1 . . ?
C29 C28 C27 110.7(6) . . ?
C29 C28 H28A 109.5 . . ?
C29 C28 H28B 109.5 . . ?
C28 C29 H29A 109.2 . . ?
C28 C29 H29B 109.2 . . ?
C28 C29 C30 111.9(6) . . ?
H29A C29 H29B 107.9 . . ?
C30 C29 H29A 109.2 . . ?
C30 C29 H29B 109.2 . . ?
C25 C30 H30A 109.7 . . ?
C25 C30 H30B 109.7 . . ?
C29 C30 C25 109.9(5) . . ?
C29 C30 H30A 109.7 . . ?
C29 C30 H30B 109.7 . . ?
H30A C30 H30B 108.2 . . ?
P2 C31 H31 108.1 . . ?
C32 C31 P2 110.7(5) . . ?
C32 C31 H31 108.1 . . ?
C32 C31 C36 110.9(6) . . ?
C36 C31 P2 110.7(5) . . ?
C36 C31 H31 108.1 . . ?
C31 C32 H32A 109.2 . . ?
C31 C32 H32B 109.2 . . ?
H32A C32 H32B 107.9 . . ?
C33 C32 C31 111.8(6) . . ?
C33 C32 H32A 109.2 . . ?
C33 C32 H32B 109.2 . . ?
C32 C33 H33A 109.3 . . ?
C32 C33 H33B 109.3 . . ?
H33A C33 H33B 108.0 . . ?
C34 C33 C32 111.6(6) . . ?
C34 C33 H33A 109.3 . . ?
C34 C33 H33B 109.3 . . ?
C33 C34 H34A 109.4 . . ?
C33 C34 H34B 109.4 . . ?
C33 C34 C35 111.1(6) . . ?
H34A C34 H34B 108.0 . . ?
C35 C34 H34A 109.4 . . ?
C35 C34 H34B 109.4 . . ?
C34 C35 H35A 109.5 . . ?
C34 C35 H35B 109.5 . . ?
H35A C35 H35B 108.1 . . ?
C36 C35 C34 110.8(6) . . ?
C36 C35 H35A 109.5 . . ?
C36 C35 H35B 109.5 . . ?
C31 C36 H36A 109.2 . . ?
C31 C36 H36B 109.2 . . ?
C35 C36 C31 112.2(6) . . ?
C35 C36 H36A 109.2 . . ?
C35 C36 H36B 109.2 . . ?
H36A C36 H36B 107.9 . . ?

loop_
_geom_bond_atom_site_label_1
_geom_bond_atom_site_label_2
_geom_bond_distance
_geom_bond_site_symmetry_2
_geom_bond_publ_flag
Pu1 Cl1 2.6331(17) 2_566 ?
Pu1 Cl1 2.6331(17) . ?
Pu1 O1 1.762(4) 2_566 ?
Pu1 O1 1.762(4) . ?
Pu1 O3 2.301(4) 2_566 ?
Pu1 O3 2.301(4) . ?
P1 O3 1.510(5) . ?
P1 C1 1.818(7) . ?
P1 C7 1.821(7) . ?
P1 C13 1.810(7) . ?
C1 H1 1.0000 . ?
C1 C2 1.542(8) . ?
C1 C6 1.534(9) . ?
C2 H2A 0.9900 . ?
C2 H2B 0.9900 . ?
C2 C3 1.527(8) . ?
C3 H3A 0.9900 . ?
C3 H3B 0.9900 . ?
C3 C4 1.519(9) . ?
C4 H4A 0.9900 . ?
C4 H4B 0.9900 . ?
C4 C5 1.519(9) . ?
C5 H5A 0.9900 . ?
C5 H5B 0.9900 . ?
C5 C6 1.527(8) . ?
C6 H6A 0.9900 . ?
C6 H6B 0.9900 . ?
C7 H7 1.0000 . ?
C7 C8 1.549(8) . ?
C7 C12 1.551(9) . ?
C8 H8A 0.9900 . ?
C8 H8B 0.9900 . ?
C8 C9 1.525(9) . ?
C9 H9A 0.9900 . ?
C9 H9B 0.9900 . ?
C9 C10 1.538(9) . ?
C10 H10A 0.9900 . ?
C10 H10B 0.9900 . ?
C10 C11 1.534(9) . ?
C11 H11A 0.9900 . ?
C11 H11B 0.9900 . ?
C11 C12 1.521(9) . ?
C12 H12A 0.9900 . ?
C12 H12B 0.9900 . ?
C13 H13 1.0000 . ?
C13 C14 1.519(9) . ?
C13 C18 1.544(9) . ?
C14 H14A 0.9900 . ?
C14 H14B 0.9900 . ?
C14 C15 1.526(9) . ?
C15 H15A 0.9900 . ?
C15 H15B 0.9900 . ?
C15 C16 1.503(10) . ?
C16 H16A 0.9900 . ?
C16 H16B 0.9900 . ?
C16 C17 1.528(9) . ?
C17 H17A 0.9900 . ?
C17 H17B 0.9900 . ?
C17 C18 1.506(8) . ?
C18 H18A 0.9900 . ?
C18 H18B 0.9900 . ?
Pu2 Cl2 2.6521(17) . ?
Pu2 Cl2 2.6521(17) 2_667 ?
Pu2 O2 1.742(4) 2_667 ?
Pu2 O2 1.742(4) . ?
Pu2 O4 2.281(5) 2_667 ?
Pu2 O4 2.281(5) . ?
P2 O4 1.503(5) . ?
P2 C19 1.796(7) . ?
P2 C25 1.825(7) . ?
P2 C31 1.820(7) . ?
C19 H19 1.0000 . ?
C19 C20 1.534(8) . ?
C19 C24 1.545(9) . ?
C20 H20A 0.9900 . ?
C20 H20B 0.9900 . ?
C20 C21 1.518(9) . ?
C21 H21A 0.9900 . ?
C21 H21B 0.9900 . ?
C21 C22 1.545(9) . ?
C22 H22A 0.9900 . ?
C22 H22B 0.9900 . ?
C22 C23 1.491(9) . ?
C23 H23A 0.9900 . ?
C23 H23B 0.9900 . ?
C23 C24 1.506(9) . ?
C24 H24A 0.9900 . ?
C24 H24B 0.9900 . ?
C25 H25 1.0000 . ?
C25 C26 1.538(9) . ?
C25 C30 1.530(8) . ?
C26 H26A 0.9900 . ?
C26 H26B 0.9900 . ?
C26 C27 1.519(9) . ?
C27 H27A 0.9900 . ?
C27 H27B 0.9900 . ?
C27 C28 1.522(9) . ?
C28 H28A 0.9900 . ?
C28 H28B 0.9900 . ?
C28 C29 1.517(9) . ?
C29 H29A 0.9900 . ?
C29 H29B 0.9900 . ?
C29 C30 1.526(8) . ?
C30 H30A 0.9900 . ?
C30 H30B 0.9900 . ?
C31 H31 1.0000 . ?
C31 C32 1.527(9) . ?
C31 C36 1.557(9) . ?
C32 H32A 0.9900 . ?
C32 H32B 0.9900 . ?
C32 C33 1.515(9) . ?
C33 H33A 0.9900 . ?
C33 H33B 0.9900 . ?
C33 C34 1.505(9) . ?
C34 H34A 0.9900 . ?
C34 H34B 0.9900 . ?
C34 C35 1.532(9) . ?
C35 H35A 0.9900 . ?
C35 H35B 0.9900 . ?
C35 C36 1.501(8) . ?
C36 H36A 0.9900 . ?
C36 H36B 0.9900 . ?

loop_
_twin_individual_id
_twin_individual_mass_fraction_refined
_oxdiff_twin_reflns_isolated
_oxdiff_twin_reflns_overlapped
_twin_individual_twin_lattice_type
_twin_individual_twin_matrix_11
_twin_individual_twin_matrix_12
_twin_individual_twin_matrix_13
_twin_individual_twin_matrix_21
_twin_individual_twin_matrix_22
_twin_individual_twin_matrix_23
_twin_individual_twin_matrix_31
_twin_individual_twin_matrix_32
_twin_individual_twin_matrix_33
1 0.4846 65162 70953 ref 1.0000 0.0000 0.0000 0.0000 1.0000 0.0000 0.0000 0.0000 1.0000
2 0.2800 0 64922 nmt 1.0200 -0.0682 0.0239 0.1537 0.9701 0.0101 -0.0096 0.0011 1.0008
3 0.2354 0 58478 nmt 0.9694 0.0696 -0.0219 0.8696 -0.9623 -0.0263 0.0089 0.0231 -1.0080
